data_4028875
loop_
_publ_author_name
'Alejandro Criado'
'Manuel Vilas-Varela'
'Agust\'in Cobas'
'Dolores P\'erez'
'Diego Pe\~na'
'Enrique Guiti\'an'

_publ_section_title
;
 Stereoselective Tandem Cascade Furan Cycloadditions
;
_journal_name_full 'Journal of Organic Chemistry'
_journal_page_first 12637
_journal_page_last 12649
_journal_paper_doi 10.1021/jo4022265
_journal_volume 78
_journal_year 2013
_chemical_formula_moiety 'C38 H24 O3'
_chemical_formula_sum 'C38 H24 O3'
_chemical_formula_weight 528.57
_chemical_name_common gr1ac367F3
_chemical_name_systematic
;
 ?
;
_space_group_IT_number 2
_symmetry_cell_setting triclinic
_symmetry_space_group_name_Hall '-P 1'
_symmetry_space_group_name_H-M 'P -1'
_atom_sites_solution_hydrogens geom
_atom_sites_solution_primary direct
_atom_sites_solution_secondary difmap
_audit_creation_method SHELXL-97
_cell_angle_alpha 102.658(3)
_cell_angle_beta 93.541(3)
_cell_angle_gamma 92.639(3)
_cell_formula_units_Z 4
_cell_length_a 9.3481(4)
_cell_length_b 15.1543(8)
_cell_length_c 17.5589(8)
_cell_measurement_reflns_used 966
_cell_measurement_temperature 100(2)
_cell_measurement_theta_max 20.03
_cell_measurement_theta_min 2.51
_cell_volume 2417.8(2)
_computing_cell_refinement 'APEX v2010.9-1 (BRUKER AXS, 2010)'
_computing_data_collection 'APEX v2010.9-1 (BRUKER AXS, 2010)'
_computing_data_reduction 'APEX v2010.9-1 (BRUKER AXS, 2010)'
_computing_molecular_graphics 'Ortep-3 for Windows (Farrugia, 1997)'
_computing_publication_material 'WinGX publication routines (Farrugia, 1999)'
_computing_structure_refinement 'SHELXL-97 (Sheldrick, 2008)'
_computing_structure_solution 'SIR97 (Altomare et al., 1999)'
_diffrn_ambient_temperature 100(2)
_diffrn_measured_fraction_theta_full 1.000
_diffrn_measured_fraction_theta_max 1.000
_diffrn_measurement_device_type 'Bruker X8 kappa APEXII CCD'
_diffrn_measurement_method 'omega and phi scans'
_diffrn_radiation_monochromator graphite
_diffrn_radiation_source 'fine-focus sealed tube'
_diffrn_radiation_type MoK\a
_diffrn_radiation_wavelength 0.71073
_diffrn_reflns_av_R_equivalents 0.0000
_diffrn_reflns_av_sigmaI/netI 0.1407
_diffrn_reflns_limit_h_max 9
_diffrn_reflns_limit_h_min -9
_diffrn_reflns_limit_k_max 14
_diffrn_reflns_limit_k_min -15
_diffrn_reflns_limit_l_max 17
_diffrn_reflns_limit_l_min 0
_diffrn_reflns_number 5074
_diffrn_reflns_theta_full 20.82
_diffrn_reflns_theta_max 20.82
_diffrn_reflns_theta_min 1.19
_exptl_absorpt_coefficient_mu 0.091
_exptl_absorpt_correction_T_max 0.9982
_exptl_absorpt_correction_T_min 0.9856
_exptl_absorpt_correction_type multi-scan
_exptl_absorpt_process_details 'BRUKER AXS - SADABS'
_exptl_crystal_colour colourless
_exptl_crystal_density_diffrn 1.452
_exptl_crystal_description plate
_exptl_crystal_F_000 1104
_exptl_crystal_size_max 0.16
_exptl_crystal_size_mid 0.10
_exptl_crystal_size_min 0.02
_refine_diff_density_max 0.361
_refine_diff_density_min -0.324
_refine_diff_density_rms 0.072
_refine_ls_extinction_method none
_refine_ls_goodness_of_fit_ref 1.017
_refine_ls_hydrogen_treatment mixed
_refine_ls_matrix_type full
_refine_ls_number_parameters 739
_refine_ls_number_reflns 5074
_refine_ls_number_restraints 1086
_refine_ls_restrained_S_all 0.918
_refine_ls_R_factor_all 0.1675
_refine_ls_R_factor_gt 0.0687
_refine_ls_shift/su_max 0.000
_refine_ls_shift/su_mean 0.000
_refine_ls_structure_factor_coef Fsqd
_refine_ls_weighting_details 'calc w=1/[\s^2^(Fo^2^)+(0.0739P)^2^+2.3287P] where P=(Fo^2^+2Fc^2^)/3'
_refine_ls_weighting_scheme calc
_refine_ls_wR_factor_gt 0.1410
_refine_ls_wR_factor_ref 0.1919
_reflns_number_gt 2504
_reflns_number_total 5074
_reflns_threshold_expression >2\s(I)
_cod_data_source_file jo4022265_si_004.cif
_cod_data_source_block gt05cka1n
_cod_database_code 4028875

loop_
_symmetry_equiv_pos_as_xyz
'x, y, z'
'-x, -y, -z'

loop_
_atom_site_label
_atom_site_type_symbol
_atom_site_fract_x
_atom_site_fract_y
_atom_site_fract_z
_atom_site_U_iso_or_equiv
_atom_site_adp_type
_atom_site_occupancy
_atom_site_symmetry_multiplicity
_atom_site_calc_flag
_atom_site_refinement_flags
O1 O 0.5039(4) 0.1991(3) 0.0631(2) 0.0168(11) Uani 1 1 d DU
O2 O 0.5842(4) 0.3395(3) 0.1994(2) 0.0180(11) Uani 1 1 d DU
O3 O 0.5789(4) 0.4834(3) 0.3387(2) 0.0177(11) Uani 1 1 d DU
C1 C 0.2741(6) 0.1358(4) 0.0564(4) 0.0194(17) Uani 1 1 d DU
H1 H 0.2064 0.0863 0.0536 0.023 Uiso 1 1 calc R
C2 C 0.4078(6) 0.1608(4) 0.1120(3) 0.0174(15) Uani 1 1 d DU
C3 C 0.3701(6) 0.2469(4) 0.1708(3) 0.0150(15) Uani 1 1 d DU
H3 H 0.2750 0.2388 0.1923 0.018 Uiso 1 1 calc R
C4 C 0.4901(6) 0.2851(4) 0.2365(3) 0.0134(15) Uani 1 1 d DU
C5 C 0.4142(6) 0.3586(4) 0.2937(3) 0.0167(16) Uani 1 1 d DU
H5 H 0.3191 0.3335 0.3053 0.020 Uiso 1 1 calc R
C6 C 0.4913(6) 0.4186(4) 0.3686(3) 0.0180(16) Uani 1 1 d DU
H6 H 0.5443 0.3853 0.4037 0.022 Uiso 1 1 calc R
C7 C 0.3787(6) 0.4786(4) 0.4065(4) 0.0199(17) Uani 1 1 d DU
C8 C 0.2996(7) 0.4761(5) 0.4698(4) 0.0287(19) Uani 1 1 d DU
H8 H 0.3124 0.4312 0.4994 0.034 Uiso 1 1 calc R
C9 C 0.2001(7) 0.5420(5) 0.4890(4) 0.033(2) Uani 1 1 d DU
H9 H 0.1449 0.5422 0.5327 0.039 Uiso 1 1 calc R
C10 C 0.1807(7) 0.6068(5) 0.4455(4) 0.033(2) Uani 1 1 d DU
H10 H 0.1148 0.6523 0.4602 0.039 Uiso 1 1 calc R
C11 C 0.2587(7) 0.6054(5) 0.3794(4) 0.0265(18) Uani 1 1 d DU
H11 H 0.2413 0.6472 0.3472 0.032 Uiso 1 1 calc R
C12 C 0.3593(6) 0.5434(4) 0.3621(4) 0.0191(16) Uani 1 1 d DU
C13 C 0.4610(7) 0.5179(4) 0.2969(3) 0.0185(16) Uani 1 1 d DU
C14 C 0.3927(6) 0.4310(4) 0.2432(3) 0.0187(16) Uani 1 1 d DU
H14 H 0.2890 0.4364 0.2283 0.022 Uiso 1 1 calc R
C15 C 0.4774(6) 0.3925(4) 0.1707(3) 0.0127(15) Uani 1 1 d DU
C16 C 0.3692(6) 0.3198(4) 0.1195(3) 0.0169(16) Uani 1 1 d DU
H16 H 0.2719 0.3439 0.1153 0.020 Uiso 1 1 calc R
C17 C 0.4049(7) 0.2596(4) 0.0401(3) 0.0203(17) Uani 1 1 d DU
H17 H 0.4395 0.2935 0.0013 0.024 Uiso 1 1 calc R
C18 C 0.2702(7) 0.1969(4) 0.0123(4) 0.0227(18) Uani 1 1 d DU
H18 H 0.1992 0.2008 -0.0277 0.027 Uiso 1 1 calc R
C21 C 0.4792(7) 0.0928(4) 0.1481(4) 0.0183(16) Uani 1 1 d DU
C22 C 0.4787(6) 0.0048(4) 0.1085(4) 0.0196(17) Uani 1 1 d DU
H22 H 0.4265 -0.0132 0.0589 0.024 Uiso 1 1 calc R
C23 C 0.5534(7) -0.0606(5) 0.1389(4) 0.0247(18) Uani 1 1 d DU
H23 H 0.5489 -0.1220 0.1110 0.030 Uiso 1 1 calc R
C24 C 0.6307(7) -0.0340(4) 0.2080(4) 0.0193(17) Uani 1 1 d DU
H24 H 0.6813 -0.0776 0.2285 0.023 Uiso 1 1 calc R
C25 C 0.6389(7) 0.0567(4) 0.2509(4) 0.0188(16) Uani 1 1 d DU
C26 C 0.7277(7) 0.0840(4) 0.3210(4) 0.0196(17) Uani 1 1 d DU
H26 H 0.7770 0.0401 0.3418 0.024 Uiso 1 1 calc R
C27 C 0.7432(7) 0.1732(5) 0.3591(4) 0.0248(18) Uani 1 1 d DU
H27 H 0.8055 0.1914 0.4053 0.030 Uiso 1 1 calc R
C28 C 0.6671(7) 0.2375(4) 0.3299(4) 0.0186(17) Uani 1 1 d DU
H28 H 0.6815 0.2994 0.3561 0.022 Uiso 1 1 calc R
C29 C 0.5728(6) 0.2145(4) 0.2649(3) 0.0157(15) Uani 1 1 d DU
C30 C 0.5605(6) 0.1219(4) 0.2221(3) 0.0140(15) Uani 1 1 d DU
C31 C 0.5142(7) 0.5864(4) 0.2542(4) 0.0201(17) Uani 1 1 d DU
C32 C 0.5282(7) 0.6761(4) 0.2907(4) 0.0218(18) Uani 1 1 d DU
H32 H 0.4912 0.6957 0.3404 0.026 Uiso 1 1 calc R
C33 C 0.5969(7) 0.7398(5) 0.2554(4) 0.0277(19) Uani 1 1 d DU
H33 H 0.6043 0.8021 0.2812 0.033 Uiso 1 1 calc R
C34 C 0.6524(7) 0.7135(4) 0.1851(4) 0.0246(18) Uani 1 1 d DU
H34 H 0.6990 0.7575 0.1624 0.030 Uiso 1 1 calc R
C35 C 0.6419(7) 0.6216(4) 0.1452(4) 0.0211(17) Uani 1 1 d DU
C36 C 0.7083(7) 0.5917(4) 0.0753(4) 0.0234(18) Uani 1 1 d DU
H36 H 0.7590 0.6348 0.0534 0.028 Uiso 1 1 calc R
C37 C 0.7019(7) 0.5028(5) 0.0384(4) 0.0235(18) Uani 1 1 d DU
H37 H 0.7483 0.4840 -0.0086 0.028 Uiso 1 1 calc R
C38 C 0.6262(7) 0.4388(4) 0.0700(4) 0.0204(18) Uani 1 1 d DU
H38 H 0.6235 0.3767 0.0441 0.024 Uiso 1 1 calc R
C39 C 0.5558(7) 0.4631(4) 0.1375(4) 0.0171(16) Uani 1 1 d DU
C40 C 0.5669(7) 0.5559(4) 0.1782(3) 0.0154(16) Uani 1 1 d DU
O51 O 0.0153(4) -0.2247(3) 0.1151(2) 0.0229(12) Uani 1 1 d DU
O52 O -0.0144(4) -0.0867(3) 0.2544(2) 0.0205(12) Uani 1 1 d DU
O53 O 0.0427(4) 0.0540(3) 0.3960(2) 0.0222(12) Uani 1 1 d DU
C51 C 0.2389(7) -0.2831(4) 0.1053(4) 0.0251(18) Uani 1 1 d DU
H51 H 0.3015 -0.3313 0.1010 0.030 Uiso 1 1 calc R
C52 C 0.1222(7) -0.2618(4) 0.1623(4) 0.0203(16) Uani 1 1 d DU
C53 C 0.1818(7) -0.1752(4) 0.2216(3) 0.0232(17) Uani 1 1 d DU
H53 H 0.2821 -0.1813 0.2421 0.028 Uiso 1 1 calc R
C54 C 0.0846(7) -0.1406(4) 0.2887(3) 0.0201(16) Uani 1 1 d DU
C55 C 0.1843(7) -0.0662(4) 0.3468(3) 0.0212(16) Uani 1 1 d DU
H55 H 0.2805 -0.0895 0.3564 0.025 Uiso 1 1 calc R
C56 C 0.1347(7) -0.0087(4) 0.4233(3) 0.0207(17) Uani 1 1 d DU
H56 H 0.0904 -0.0439 0.4586 0.025 Uiso 1 1 calc R
C57 C 0.2612(7) 0.0552(4) 0.4602(4) 0.0220(17) Uani 1 1 d DU
C58 C 0.3550(7) 0.0591(5) 0.5254(4) 0.0305(19) Uani 1 1 d DU
H58 H 0.3452 0.0170 0.5579 0.037 Uiso 1 1 calc R
C59 C 0.4650(7) 0.1281(5) 0.5411(4) 0.036(2) Uani 1 1 d DU
H59 H 0.5321 0.1316 0.5847 0.043 Uiso 1 1 calc R
C60 C 0.4795(7) 0.1911(5) 0.4954(4) 0.031(2) Uani 1 1 d DU
H60 H 0.5543 0.2377 0.5080 0.037 Uiso 1 1 calc R
C61 C 0.3822(7) 0.1853(5) 0.4299(4) 0.0292(19) Uani 1 1 d DU
H61 H 0.3925 0.2261 0.3962 0.035 Uiso 1 1 calc R
C62 C 0.2721(7) 0.1197(5) 0.4158(4) 0.0246(18) Uani 1 1 d DU
C63 C 0.1504(6) 0.0929(4) 0.3523(3) 0.0213(16) Uani 1 1 d DU
C64 C 0.1960(7) 0.0075(4) 0.2973(3) 0.0202(16) Uani 1 1 d DU
H64 H 0.2961 0.0158 0.2819 0.024 Uiso 1 1 calc R
C65 C 0.0900(6) -0.0306(4) 0.2250(3) 0.0177(15) Uani 1 1 d DU
C66 C 0.1757(7) -0.1015(4) 0.1720(3) 0.0183(16) Uani 1 1 d DU
H66 H 0.2745 -0.0758 0.1676 0.022 Uiso 1 1 calc R
C67 C 0.1140(7) -0.1612(4) 0.0920(4) 0.0210(17) Uani 1 1 d DU
H67 H 0.0719 -0.1271 0.0542 0.025 Uiso 1 1 calc R
C68 C 0.2355(7) -0.2205(4) 0.0625(4) 0.0225(18) Uani 1 1 d DU
H68 H 0.2959 -0.2142 0.0223 0.027 Uiso 1 1 calc R
C71 C 0.0548(7) -0.3326(4) 0.1973(4) 0.0232(17) Uani 1 1 d DU
C72 C 0.0470(7) -0.4213(4) 0.1591(4) 0.0250(19) Uani 1 1 d DU
H72 H 0.0912 -0.4382 0.1111 0.030 Uiso 1 1 calc R
C73 C -0.0255(7) -0.4889(4) 0.1891(4) 0.0238(19) Uani 1 1 d DU
H73 H -0.0279 -0.5507 0.1623 0.029 Uiso 1 1 calc R
C74 C -0.0909(7) -0.4648(4) 0.2560(4) 0.0251(18) Uani 1 1 d DU
H74 H -0.1434 -0.5098 0.2748 0.030 Uiso 1 1 calc R
C75 C -0.0831(7) -0.3743(4) 0.2987(4) 0.0225(18) Uani 1 1 d DU
C76 C -0.1545(7) -0.3498(5) 0.3683(4) 0.0260(19) Uani 1 1 d DU
H76 H -0.2042 -0.3952 0.3879 0.031 Uiso 1 1 calc R
C77 C -0.1523(7) -0.2610(5) 0.4076(4) 0.0259(19) Uani 1 1 d DU
H77 H -0.2046 -0.2448 0.4528 0.031 Uiso 1 1 calc R
C78 C -0.0731(7) -0.1939(4) 0.3813(4) 0.0200(18) Uani 1 1 d DU
H78 H -0.0719 -0.1328 0.4098 0.024 Uiso 1 1 calc R
C79 C 0.0020(6) -0.2136(4) 0.3163(4) 0.0178(16) Uani 1 1 d DU
C80 C -0.0063(7) -0.3060(4) 0.2709(4) 0.0226(17) Uani 1 1 d DU
C81 C 0.0904(6) 0.1622(4) 0.3130(4) 0.0191(16) Uani 1 1 d DU
C82 C 0.0905(7) 0.2510(4) 0.3520(4) 0.0213(17) Uani 1 1 d DU
H82 H 0.1356 0.2693 0.4034 0.026 Uiso 1 1 calc R
C83 C 0.0246(7) 0.3162(5) 0.3169(4) 0.0258(19) Uani 1 1 d DU
H83 H 0.0288 0.3780 0.3436 0.031 Uiso 1 1 calc R
C84 C -0.0444(7) 0.2893(4) 0.2448(4) 0.0195(17) Uani 1 1 d DU
H84 H -0.0891 0.3330 0.2217 0.023 Uiso 1 1 calc R
C85 C -0.0519(7) 0.1981(4) 0.2032(4) 0.0197(16) Uani 1 1 d DU
C86 C -0.1368(7) 0.1701(5) 0.1318(4) 0.0222(18) Uani 1 1 d DU
H86 H -0.1848 0.2137 0.1098 0.027 Uiso 1 1 calc R
C87 C -0.1500(6) 0.0821(5) 0.0945(4) 0.0174(17) Uani 1 1 d DU
H87 H -0.2098 0.0638 0.0473 0.021 Uiso 1 1 calc R
C88 C -0.0761(7) 0.0169(5) 0.1247(4) 0.0232(18) Uani 1 1 d DU
H88 H -0.0871 -0.0448 0.0974 0.028 Uiso 1 1 calc R
C89 C 0.0121(6) 0.0403(4) 0.1931(4) 0.0147(15) Uani 1 1 d DU
C90 C 0.0211(7) 0.1327(4) 0.2355(3) 0.0186(16) Uani 1 1 d DU

loop_
_atom_site_aniso_label
_atom_site_aniso_U_11
_atom_site_aniso_U_22
_atom_site_aniso_U_33
_atom_site_aniso_U_23
_atom_site_aniso_U_13
_atom_site_aniso_U_12
O1 0.019(3) 0.015(3) 0.018(3) 0.009(2) 0.003(2) -0.002(2)
O2 0.018(3) 0.018(3) 0.021(3) 0.012(2) -0.001(2) -0.003(2)
O3 0.018(3) 0.018(3) 0.017(3) 0.005(2) 0.000(2) 0.000(2)
C1 0.018(4) 0.020(5) 0.018(4) -0.001(3) 0.001(3) -0.003(3)
C2 0.017(4) 0.018(4) 0.017(4) 0.005(3) 0.003(3) -0.005(3)
C3 0.014(4) 0.017(4) 0.015(4) 0.005(3) 0.002(3) -0.001(3)
C4 0.019(4) 0.009(4) 0.013(4) 0.005(3) 0.003(3) -0.008(3)
C5 0.016(4) 0.012(4) 0.024(4) 0.006(3) 0.003(3) 0.000(3)
C6 0.024(4) 0.010(4) 0.020(4) 0.003(3) 0.007(3) -0.003(3)
C7 0.011(4) 0.023(5) 0.021(4) -0.003(3) 0.000(3) -0.011(3)
C8 0.032(5) 0.028(5) 0.025(5) 0.004(4) 0.011(4) -0.011(3)
C9 0.022(5) 0.042(6) 0.029(5) -0.002(4) 0.005(4) -0.006(4)
C10 0.020(5) 0.042(6) 0.031(5) -0.006(4) 0.002(4) 0.011(4)
C11 0.021(5) 0.037(5) 0.018(4) 0.000(4) -0.007(3) 0.005(3)
C12 0.016(4) 0.018(5) 0.019(4) -0.003(3) -0.003(3) -0.002(3)
C13 0.021(4) 0.020(4) 0.013(4) 0.002(3) -0.005(3) 0.001(3)
C14 0.017(4) 0.017(4) 0.021(4) 0.005(3) -0.002(3) 0.003(3)
C15 0.011(4) 0.010(4) 0.018(4) 0.003(3) 0.003(3) 0.007(3)
C16 0.017(4) 0.020(4) 0.015(4) 0.006(3) -0.001(3) -0.003(3)
C17 0.026(4) 0.014(4) 0.022(4) 0.006(3) -0.003(3) 0.002(3)
C18 0.026(4) 0.024(5) 0.018(4) 0.007(3) -0.001(3) -0.006(3)
C21 0.024(4) 0.014(4) 0.017(4) 0.003(3) 0.008(3) -0.003(3)
C22 0.009(4) 0.021(4) 0.028(4) 0.005(3) -0.001(3) -0.007(3)
C23 0.027(5) 0.014(4) 0.035(5) 0.008(4) 0.006(4) 0.001(3)
C24 0.013(4) 0.016(4) 0.033(4) 0.013(3) 0.005(3) 0.002(3)
C25 0.016(4) 0.021(4) 0.022(4) 0.010(3) 0.006(3) -0.005(3)
C26 0.021(4) 0.024(4) 0.020(4) 0.018(3) 0.005(3) 0.003(3)
C27 0.025(5) 0.032(5) 0.019(4) 0.012(4) -0.004(3) 0.007(4)
C28 0.025(4) 0.011(4) 0.020(4) 0.005(3) 0.005(3) -0.002(3)
C29 0.016(4) 0.025(4) 0.007(4) 0.005(3) 0.004(3) 0.000(3)
C30 0.0144(18) 0.0145(18) 0.0140(18) 0.0047(11) 0.0033(11) -0.0008(11)
C31 0.019(4) 0.019(4) 0.021(4) 0.005(3) -0.007(3) -0.001(3)
C32 0.030(5) 0.022(4) 0.016(4) 0.008(3) 0.001(3) 0.002(4)
C33 0.043(5) 0.016(4) 0.025(5) 0.004(3) 0.007(4) -0.002(4)
C34 0.036(5) 0.016(4) 0.023(4) 0.012(3) -0.007(4) -0.009(4)
C35 0.019(4) 0.018(4) 0.026(4) 0.006(3) 0.000(3) -0.003(3)
C36 0.031(5) 0.023(4) 0.019(4) 0.012(3) -0.003(3) -0.003(4)
C37 0.025(5) 0.026(5) 0.018(4) 0.002(3) 0.003(3) 0.000(4)
C38 0.031(5) 0.014(4) 0.016(4) 0.004(3) 0.002(3) -0.003(3)
C39 0.022(4) 0.011(4) 0.019(4) 0.005(3) -0.003(3) 0.001(3)
C40 0.014(4) 0.013(4) 0.017(4) 0.001(3) -0.004(3) 0.001(3)
O51 0.023(3) 0.024(3) 0.025(3) 0.012(2) 0.005(2) -0.002(2)
O52 0.019(3) 0.019(3) 0.025(3) 0.007(2) 0.003(2) 0.002(2)
O53 0.026(3) 0.026(3) 0.017(3) 0.008(2) 0.005(2) 0.003(2)
C51 0.031(4) 0.015(5) 0.027(5) -0.003(3) 0.008(4) 0.001(3)
C52 0.020(4) 0.015(4) 0.029(4) 0.010(3) 0.003(3) 0.006(3)
C53 0.032(4) 0.018(4) 0.020(4) 0.005(3) 0.006(3) 0.002(3)
C54 0.024(4) 0.020(4) 0.017(4) 0.008(3) -0.001(3) -0.002(3)
C55 0.025(4) 0.019(4) 0.018(4) 0.002(3) 0.002(3) -0.003(3)
C56 0.023(4) 0.025(5) 0.017(4) 0.009(3) 0.004(3) 0.004(3)
C57 0.027(4) 0.026(5) 0.011(4) -0.001(3) 0.003(3) 0.006(3)
C58 0.026(5) 0.038(5) 0.028(5) 0.006(4) 0.007(3) 0.009(4)
C59 0.028(5) 0.045(6) 0.031(5) 0.004(4) -0.004(4) 0.005(4)
C60 0.027(5) 0.034(5) 0.027(5) -0.002(4) 0.001(3) -0.003(4)
C61 0.028(5) 0.029(5) 0.029(5) 0.005(4) 0.002(3) 0.000(4)
C62 0.023(4) 0.030(5) 0.019(4) 0.004(3) -0.003(3) -0.001(3)
C63 0.022(4) 0.020(4) 0.022(4) 0.004(3) 0.004(3) -0.004(3)
C64 0.018(4) 0.017(4) 0.025(4) 0.004(3) 0.003(3) 0.000(3)
C65 0.016(4) 0.022(4) 0.018(4) 0.008(3) 0.006(3) 0.003(3)
C66 0.017(4) 0.020(4) 0.020(4) 0.009(3) 0.004(3) 0.003(3)
C67 0.025(4) 0.019(4) 0.020(4) 0.009(3) 0.001(3) -0.005(3)
C68 0.026(4) 0.014(5) 0.025(4) 0.000(3) 0.006(3) -0.008(3)
C71 0.025(4) 0.021(4) 0.023(4) 0.005(3) 0.004(3) 0.000(3)
C72 0.032(5) 0.021(4) 0.025(4) 0.012(3) 0.004(4) 0.001(4)
C73 0.035(5) 0.013(4) 0.026(4) 0.010(3) 0.003(4) 0.002(4)
C74 0.024(5) 0.021(4) 0.032(5) 0.010(4) 0.000(4) 0.001(4)
C75 0.028(5) 0.020(4) 0.022(4) 0.010(3) 0.000(3) 0.004(4)
C76 0.026(5) 0.027(4) 0.027(5) 0.012(4) -0.002(4) -0.001(4)
C77 0.032(5) 0.039(5) 0.010(4) 0.009(4) 0.008(4) 0.004(4)
C78 0.019(4) 0.018(4) 0.021(4) 0.002(3) 0.001(3) 0.002(3)
C79 0.013(4) 0.024(4) 0.017(4) 0.007(3) -0.001(3) -0.003(3)
C80 0.023(4) 0.022(4) 0.024(4) 0.007(3) 0.000(3) 0.005(3)
C81 0.014(4) 0.025(4) 0.018(4) 0.004(3) 0.004(3) 0.005(3)
C82 0.014(4) 0.028(4) 0.022(4) 0.007(3) 0.006(3) -0.001(3)
C83 0.022(5) 0.017(5) 0.036(5) 0.002(4) -0.001(4) 0.000(3)
C84 0.026(4) 0.009(4) 0.028(4) 0.014(3) 0.001(3) 0.001(3)
C85 0.023(4) 0.021(4) 0.018(4) 0.009(3) 0.005(3) 0.003(3)
C86 0.023(5) 0.031(4) 0.016(4) 0.011(3) 0.003(3) 0.003(4)
C87 0.009(4) 0.027(5) 0.016(4) 0.008(3) -0.003(3) -0.003(3)
C88 0.025(5) 0.028(5) 0.016(4) 0.004(3) 0.002(3) 0.003(4)
C89 0.015(4) 0.013(4) 0.018(4) 0.008(3) 0.004(3) -0.003(3)
C90 0.022(4) 0.016(4) 0.021(4) 0.012(3) 0.005(3) -0.007(3)

loop_
_atom_type_symbol
_atom_type_description
_atom_type_scat_dispersion_real
_atom_type_scat_dispersion_imag
_atom_type_scat_source
C C 0.0033 0.0016 'International Tables Vol C Tables 4.2.6.8 and 6.1.1.4'
H H 0.0000 0.0000 'International Tables Vol C Tables 4.2.6.8 and 6.1.1.4'
O O 0.0106 0.0060 'International Tables Vol C Tables 4.2.6.8 and 6.1.1.4'

loop_
_geom_angle_atom_site_label_1
_geom_angle_atom_site_label_2
_geom_angle_atom_site_label_3
_geom_angle
C17 O1 C2 96.3(4)
C15 O2 C4 98.5(4)
C6 O3 C13 96.6(4)
C18 C1 C2 106.6(5)
C18 C1 H1 126.7
C2 C1 H1 126.7
O1 C2 C21 111.3(5)
O1 C2 C1 100.8(4)
C21 C2 C1 121.9(5)
O1 C2 C3 101.5(4)
C21 C2 C3 114.7(5)
C1 C2 C3 104.0(5)
C2 C3 C4 114.2(5)
C2 C3 C16 102.5(4)
C4 C3 C16 103.5(4)
C2 C3 H3 112.0
C4 C3 H3 112.0
C16 C3 H3 112.0
O2 C4 C29 110.1(5)
O2 C4 C3 102.9(4)
C29 C4 C3 114.8(5)
O2 C4 C5 102.3(4)
C29 C4 C5 121.6(5)
C3 C4 C5 103.0(5)
C6 C5 C4 123.1(5)
C6 C5 C14 100.1(4)
C4 C5 C14 101.0(4)
C6 C5 H5 110.4
C4 C5 H5 110.4
C14 C5 H5 110.4
O3 C6 C7 100.8(5)
O3 C6 C5 103.0(4)
C7 C6 C5 105.4(5)
O3 C6 H6 115.3
C7 C6 H6 115.3
C5 C6 H6 115.3
C8 C7 C12 121.6(6)
C8 C7 C6 132.2(6)
C12 C7 C6 106.3(5)
C7 C8 C9 117.8(6)
C7 C8 H8 121.1
C9 C8 H8 121.1
C10 C9 C8 121.0(6)
C10 C9 H9 119.5
C8 C9 H9 119.5
C9 C10 C11 119.9(6)
C9 C10 H10 120.0
C11 C10 H10 120.0
C12 C11 C10 119.1(6)
C12 C11 H11 120.4
C10 C11 H11 120.4
C11 C12 C7 120.4(6)
C11 C12 C13 135.6(6)
C7 C12 C13 103.8(5)
O3 C13 C31 111.7(5)
O3 C13 C14 101.8(5)
C31 C13 C14 113.8(5)
O3 C13 C12 100.8(4)
C31 C13 C12 120.8(5)
C14 C13 C12 105.6(5)
C13 C14 C15 114.9(5)
C13 C14 C5 102.9(5)
C15 C14 C5 102.0(5)
C13 C14 H14 112.1
C15 C14 H14 112.1
C5 C14 H14 112.1
O2 C15 C39 107.5(5)
O2 C15 C16 103.3(4)
C39 C15 C16 121.9(5)
O2 C15 C14 104.5(4)
C39 C15 C14 114.9(5)
C16 C15 C14 102.9(4)
C15 C16 C17 123.0(5)
C15 C16 C3 99.6(4)
C17 C16 C3 99.4(5)
C15 C16 H16 111.0
C17 C16 H16 111.0
C3 C16 H16 111.0
O1 C17 C18 102.1(5)
O1 C17 C16 103.2(5)
C18 C17 C16 104.7(5)
O1 C17 H17 115.0
C18 C17 H17 115.0
C16 C17 H17 115.0
C1 C18 C17 105.0(5)
C1 C18 H18 127.5
C17 C18 H18 127.5
C22 C21 C30 119.7(6)
C22 C21 C2 120.5(6)
C30 C21 C2 119.5(6)
C21 C22 C23 122.2(6)
C21 C22 H22 118.9
C23 C22 H22 118.9
C24 C23 C22 118.7(6)
C24 C23 H23 120.7
C22 C23 H23 120.7
C23 C24 C25 122.0(6)
C23 C24 H24 119.0
C25 C24 H24 119.0
C24 C25 C26 120.8(6)
C24 C25 C30 119.7(6)
C26 C25 C30 119.5(6)
C27 C26 C25 120.4(6)
C27 C26 H26 119.8
C25 C26 H26 119.8
C26 C27 C28 119.9(6)
C26 C27 H27 120.1
C28 C27 H27 120.1
C29 C28 C27 122.4(6)
C29 C28 H28 118.8
C27 C28 H28 118.8
C28 C29 C30 118.3(6)
C28 C29 C4 121.0(6)
C30 C29 C4 120.6(5)
C25 C30 C21 117.8(6)
C25 C30 C29 119.3(5)
C21 C30 C29 122.8(6)
C32 C31 C40 120.3(5)
C32 C31 C13 120.1(6)
C40 C31 C13 119.1(5)
C31 C32 C33 120.7(6)
C31 C32 H32 119.6
C33 C32 H32 119.6
C34 C33 C32 120.8(6)
C34 C33 H33 119.6
C32 C33 H33 119.6
C33 C34 C35 120.7(6)
C33 C34 H34 119.6
C35 C34 H34 119.6
C36 C35 C34 121.7(6)
C36 C35 C40 118.7(6)
C34 C35 C40 119.5(5)
C37 C36 C35 121.6(6)
C37 C36 H36 119.2
C35 C36 H36 119.2
C36 C37 C38 119.6(6)
C36 C37 H37 120.2
C38 C37 H37 120.2
C39 C38 C37 122.2(6)
C39 C38 H38 118.9
C37 C38 H38 118.9
C38 C39 C40 118.4(5)
C38 C39 C15 120.9(5)
C40 C39 C15 120.6(5)
C39 C40 C35 119.3(5)
C39 C40 C31 122.8(5)
C35 C40 C31 117.8(5)
C67 O51 C52 96.0(4)
C54 O52 C65 98.5(4)
C56 O53 C63 96.7(4)
C68 C51 C52 106.3(6)
C68 C51 H51 126.9
C52 C51 H51 126.9
O51 C52 C71 111.0(5)
O51 C52 C51 100.9(5)
C71 C52 C51 121.7(5)
O51 C52 C53 101.0(5)
C71 C52 C53 115.0(5)
C51 C52 C53 104.5(5)
C52 C53 C54 115.1(5)
C52 C53 C66 102.8(5)
C54 C53 C66 103.7(5)
C52 C53 H53 111.5
C54 C53 H53 111.5
C66 C53 H53 111.5
O52 C54 C79 109.7(5)
O52 C54 C53 103.1(5)
C79 C54 C53 114.8(5)
O52 C54 C55 102.3(5)
C79 C54 C55 121.6(5)
C53 C54 C55 103.2(5)
C56 C55 C64 100.1(5)
C56 C55 C54 123.4(5)
C64 C55 C54 100.1(5)
C56 C55 H55 110.5
C64 C55 H55 110.5
C54 C55 H55 110.5
O53 C56 C57 100.1(5)
O53 C56 C55 103.2(5)
C57 C56 C55 106.3(5)
O53 C56 H56 115.2
C57 C56 H56 115.2
C55 C56 H56 115.2
C62 C57 C58 121.0(6)
C62 C57 C56 106.2(5)
C58 C57 C56 132.8(6)
C57 C58 C59 116.9(6)
C57 C58 H58 121.6
C59 C58 H58 121.6
C60 C59 C58 122.4(7)
C60 C59 H59 118.8
C58 C59 H59 118.8
C59 C60 C61 119.1(6)
C59 C60 H60 120.5
C61 C60 H60 120.5
C62 C61 C60 118.6(6)
C62 C61 H61 120.7
C60 C61 H61 120.7
C61 C62 C57 121.8(6)
C61 C62 C63 133.3(6)
C57 C62 C63 104.7(5)
O53 C63 C81 112.2(5)
O53 C63 C62 99.9(4)
C81 C63 C62 120.0(5)
O53 C63 C64 101.3(4)
C81 C63 C64 115.4(5)
C62 C63 C64 105.4(5)
C63 C64 C65 114.8(5)
C63 C64 C55 103.5(5)
C65 C64 C55 103.4(5)
C63 C64 H64 111.5
C65 C64 H64 111.5
C55 C64 H64 111.5
O52 C65 C89 108.7(5)
O52 C65 C66 102.8(4)
C89 C65 C66 121.5(5)
O52 C65 C64 103.4(4)
C89 C65 C64 114.7(5)
C66 C65 C64 103.7(5)
C65 C66 C67 123.9(5)
C65 C66 C53 99.9(4)
C67 C66 C53 99.7(5)
C65 C66 H66 110.5
C67 C66 H66 110.5
C53 C66 H66 110.5
O51 C67 C68 102.3(5)
O51 C67 C66 102.6(4)
C68 C67 C66 104.9(5)
O51 C67 H67 115.1
C68 C67 H67 115.1
C66 C67 H67 115.1
C51 C68 C67 105.4(5)
C51 C68 H68 127.3
C67 C68 H68 127.3
C72 C71 C80 120.2(6)
C72 C71 C52 120.8(6)
C80 C71 C52 119.0(6)
C71 C72 C73 121.5(6)
C71 C72 H72 119.2
C73 C72 H72 119.2
C74 C73 C72 119.3(6)
C74 C73 H73 120.3
C72 C73 H73 120.3
C73 C74 C75 121.4(6)
C73 C74 H74 119.3
C75 C74 H74 119.3
C74 C75 C76 120.7(6)
C74 C75 C80 120.0(6)
C76 C75 C80 119.3(6)
C77 C76 C75 120.4(6)
C77 C76 H76 119.8
C75 C76 H76 119.8
C76 C77 C78 120.2(6)
C76 C77 H77 119.9
C78 C77 H77 119.9
C79 C78 C77 122.1(6)
C79 C78 H78 118.9
C77 C78 H78 118.9
C78 C79 C80 118.7(5)
C78 C79 C54 121.2(6)
C80 C79 C54 120.1(5)
C75 C80 C71 117.4(6)
C75 C80 C79 119.1(5)
C71 C80 C79 123.4(5)
C82 C81 C90 120.4(6)
C82 C81 C63 120.9(6)
C90 C81 C63 118.5(6)
C81 C82 C83 121.1(6)
C81 C82 H82 119.4
C83 C82 H82 119.4
C84 C83 C82 119.3(6)
C84 C83 H83 120.3
C82 C83 H83 120.3
C83 C84 C85 121.9(6)
C83 C84 H84 119.1
C85 C84 H84 119.1
C84 C85 C86 120.7(6)
C84 C85 C90 119.6(6)
C86 C85 C90 119.6(6)
C87 C86 C85 120.4(6)
C87 C86 H86 119.8
C85 C86 H86 119.8
C86 C87 C88 120.7(6)
C86 C87 H87 119.7
C88 C87 H87 119.7
C89 C88 C87 121.7(6)
C89 C88 H88 119.1
C87 C88 H88 119.1
C88 C89 C90 118.2(6)
C88 C89 C65 121.0(6)
C90 C89 C65 120.7(5)
C85 C90 C89 119.2(6)
C85 C90 C81 117.5(6)
C89 C90 C81 123.0(6)

loop_
_geom_bond_atom_site_label_1
_geom_bond_atom_site_label_2
_geom_bond_distance
O1 C17 1.433(7)
O1 C2 1.465(6)
O2 C15 1.444(7)
O2 C4 1.454(6)
O3 C6 1.455(6)
O3 C13 1.466(7)
C1 C18 1.331(8)
C1 C2 1.517(8)
C1 H1 0.9500
C2 C21 1.485(8)
C2 C3 1.546(8)
C3 C4 1.552(8)
C3 C16 1.571(7)
C3 H3 1.0000
C4 C29 1.501(8)
C4 C5 1.558(7)
C5 C6 1.541(8)
C5 C14 1.567(8)
C5 H5 1.0000
C6 C7 1.512(8)
C6 H6 1.0000
C7 C8 1.379(7)
C7 C12 1.393(8)
C8 C9 1.396(9)
C8 H8 0.9500
C9 C10 1.383(9)
C9 H9 0.9500
C10 C11 1.405(8)
C10 H10 0.9500
C11 C12 1.361(8)
C11 H11 0.9500
C12 C13 1.529(8)
C13 C31 1.492(8)
C13 C14 1.528(8)
C14 C15 1.559(7)
C14 H14 1.0000
C15 C39 1.508(7)
C15 C16 1.548(8)
C16 C17 1.554(8)
C16 H16 1.0000
C17 C18 1.528(8)
C17 H17 1.0000
C18 H18 0.9500
C21 C22 1.361(8)
C21 C30 1.434(8)
C22 C23 1.415(8)
C22 H22 0.9500
C23 C24 1.345(8)
C23 H23 0.9500
C24 C25 1.411(8)
C24 H24 0.9500
C25 C26 1.412(8)
C25 C30 1.418(8)
C26 C27 1.367(8)
C26 H26 0.9500
C27 C28 1.399(8)
C27 H27 0.9500
C28 C29 1.369(8)
C28 H28 0.9500
C29 C30 1.435(8)
C31 C32 1.366(8)
C31 C40 1.439(8)
C32 C33 1.409(8)
C32 H32 0.9500
C33 C34 1.355(8)
C33 H33 0.9500
C34 C35 1.412(8)
C34 H34 0.9500
C35 C36 1.403(8)
C35 C40 1.434(8)
C36 C37 1.358(8)
C36 H36 0.9500
C37 C38 1.404(8)
C37 H37 0.9500
C38 C39 1.378(7)
C38 H38 0.9500
C39 C40 1.427(8)
O51 C67 1.441(7)
O51 C52 1.470(7)
O52 C54 1.450(7)
O52 C65 1.456(7)
O53 C56 1.448(7)
O53 C63 1.480(6)
C51 C68 1.331(8)
C51 C52 1.524(8)
C51 H51 0.9500
C52 C71 1.482(8)
C52 C53 1.542(8)
C53 C54 1.547(8)
C53 C66 1.560(8)
C53 H53 1.0000
C54 C79 1.503(7)
C54 C55 1.569(8)
C55 C56 1.542(8)
C55 C64 1.561(8)
C55 H55 1.0000
C56 C57 1.510(8)
C56 H56 1.0000
C57 C62 1.381(8)
C57 C58 1.387(8)
C58 C59 1.402(9)
C58 H58 0.9500
C59 C60 1.384(9)
C59 H59 0.9500
C60 C61 1.405(8)
C60 H60 0.9500
C61 C62 1.369(8)
C61 H61 0.9500
C62 C63 1.519(8)
C63 C81 1.489(8)
C63 C64 1.530(8)
C64 C65 1.549(8)
C64 H64 1.0000
C65 C89 1.511(8)
C65 C66 1.547(7)
C66 C67 1.555(8)
C66 H66 1.0000
C67 C68 1.526(8)
C67 H67 1.0000
C68 H68 0.9500
C71 C72 1.361(8)
C71 C80 1.430(8)
C72 C73 1.417(8)
C72 H72 0.9500
C73 C74 1.344(8)
C73 H73 0.9500
C74 C75 1.408(8)
C74 H74 0.9500
C75 C76 1.414(8)
C75 C80 1.422(8)
C76 C77 1.370(8)
C76 H76 0.9500
C77 C78 1.406(8)
C77 H77 0.9500
C78 C79 1.361(7)
C78 H78 0.9500
C79 C80 1.447(8)
C81 C82 1.370(8)
C81 C90 1.439(8)
C82 C83 1.418(8)
C82 H82 0.9500
C83 C84 1.353(8)
C83 H83 0.9500
C84 C85 1.411(8)
C84 H84 0.9500
C85 C86 1.412(8)
C85 C90 1.424(8)
C86 C87 1.348(8)
C86 H86 0.9500
C87 C88 1.408(8)
C87 H87 0.9500
C88 C89 1.383(8)
C88 H88 0.9500
C89 C90 1.431(8)

loop_
_geom_torsion_atom_site_label_1
_geom_torsion_atom_site_label_2
_geom_torsion_atom_site_label_3
_geom_torsion_atom_site_label_4
_geom_torsion
C17 O1 C2 C21 -179.2(5)
C17 O1 C2 C1 50.1(5)
C17 O1 C2 C3 -56.7(5)
C18 C1 C2 O1 -32.5(6)
C18 C1 C2 C21 -156.1(6)
C18 C1 C2 C3 72.4(6)
O1 C2 C3 C4 -77.5(5)
C21 C2 C3 C4 42.7(7)
C1 C2 C3 C4 178.2(5)
O1 C2 C3 C16 33.7(5)
C21 C2 C3 C16 153.9(5)
C1 C2 C3 C16 -70.6(5)
C15 O2 C4 C29 173.9(5)
C15 O2 C4 C3 51.0(5)
C15 O2 C4 C5 -55.5(5)
C2 C3 C4 O2 83.7(5)
C16 C3 C4 O2 -26.9(5)
C2 C3 C4 C29 -35.9(6)
C16 C3 C4 C29 -146.5(5)
C2 C3 C4 C5 -170.2(5)
C16 C3 C4 C5 79.2(5)
O2 C4 C5 C6 -71.7(6)
C29 C4 C5 C6 51.5(8)
C3 C4 C5 C6 -178.3(5)
O2 C4 C5 C14 38.2(5)
C29 C4 C5 C14 161.4(5)
C3 C4 C5 C14 -68.3(5)
C13 O3 C6 C7 -51.9(5)
C13 O3 C6 C5 56.8(5)
C4 C5 C6 O3 75.4(6)
C14 C5 C6 O3 -34.9(5)
C4 C5 C6 C7 -179.3(5)
C14 C5 C6 C7 70.3(5)
O3 C6 C7 C8 -149.8(7)
C5 C6 C7 C8 103.3(8)
O3 C6 C7 C12 32.2(6)
C5 C6 C7 C12 -74.7(6)
C12 C7 C8 C9 -0.9(10)
C6 C7 C8 C9 -178.7(7)
C7 C8 C9 C10 0.6(11)
C8 C9 C10 C11 1.9(11)
C9 C10 C11 C12 -4.2(10)
C10 C11 C12 C7 3.9(10)
C10 C11 C12 C13 177.9(7)
C8 C7 C12 C11 -1.4(10)
C6 C7 C12 C11 176.9(6)
C8 C7 C12 C13 -177.1(6)
C6 C7 C12 C13 1.2(7)
C6 O3 C13 C31 -177.6(5)
C6 O3 C13 C14 -55.8(5)
C6 O3 C13 C12 52.9(5)
C11 C12 C13 O3 151.4(8)
C7 C12 C13 O3 -33.9(6)
C11 C12 C13 C31 27.9(11)
C7 C12 C13 C31 -157.4(6)
C11 C12 C13 C14 -103.0(9)
C7 C12 C13 C14 71.7(6)
O3 C13 C14 C15 -76.1(6)
C31 C13 C14 C15 44.2(7)
C12 C13 C14 C15 179.0(5)
O3 C13 C14 C5 33.8(5)
C31 C13 C14 C5 154.2(5)
C12 C13 C14 C5 -71.0(6)
C6 C5 C14 C13 0.4(6)
C4 C5 C14 C13 -126.4(5)
C6 C5 C14 C15 119.7(5)
C4 C5 C14 C15 -7.1(5)
C4 O2 C15 C39 173.4(4)
C4 O2 C15 C16 -56.5(5)
C4 O2 C15 C14 50.9(5)
C13 C14 C15 O2 84.3(6)
C5 C14 C15 O2 -26.2(5)
C13 C14 C15 C39 -33.2(7)
C5 C14 C15 C39 -143.8(5)
C13 C14 C15 C16 -168.0(5)
C5 C14 C15 C16 81.4(5)
O2 C15 C16 C17 -69.9(6)
C39 C15 C16 C17 50.8(8)
C14 C15 C16 C17 -178.5(5)
O2 C15 C16 C3 38.0(5)
C39 C15 C16 C3 158.7(5)
C14 C15 C16 C3 -70.5(5)
C2 C3 C16 C15 -125.2(5)
C4 C3 C16 C15 -6.2(5)
C2 C3 C16 C17 0.8(5)
C4 C3 C16 C17 119.8(5)
C2 O1 C17 C18 -50.0(5)
C2 O1 C17 C16 58.5(5)
C15 C16 C17 O1 71.7(6)
C3 C16 C17 O1 -36.3(5)
C15 C16 C17 C18 178.3(5)
C3 C16 C17 C18 70.3(5)
C2 C1 C18 C17 1.0(7)
O1 C17 C18 C1 31.8(6)
C16 C17 C18 C1 -75.6(6)
O1 C2 C21 C22 -85.8(7)
C1 C2 C21 C22 32.8(9)
C3 C2 C21 C22 159.7(5)
O1 C2 C21 C30 88.4(6)
C1 C2 C21 C30 -153.0(6)
C3 C2 C21 C30 -26.1(8)
C30 C21 C22 C23 1.6(9)
C2 C21 C22 C23 175.8(5)
C21 C22 C23 C24 -2.0(10)
C22 C23 C24 C25 0.2(10)
C23 C24 C25 C26 -176.2(6)
C23 C24 C25 C30 1.9(9)
C24 C25 C26 C27 175.2(6)
C30 C25 C26 C27 -2.9(9)
C25 C26 C27 C28 2.0(9)
C26 C27 C28 C29 2.0(10)
C27 C28 C29 C30 -5.0(9)
C27 C28 C29 C4 178.4(5)
O2 C4 C29 C28 73.9(7)
C3 C4 C29 C28 -170.6(5)
C5 C4 C29 C28 -45.5(8)
O2 C4 C29 C30 -102.7(6)
C3 C4 C29 C30 12.9(8)
C5 C4 C29 C30 137.9(6)
C24 C25 C30 C21 -2.2(9)
C26 C25 C30 C21 175.9(6)
C24 C25 C30 C29 -178.2(5)
C26 C25 C30 C29 -0.1(9)
C22 C21 C30 C25 0.5(9)
C2 C21 C30 C25 -173.8(5)
C22 C21 C30 C29 176.4(6)
C2 C21 C30 C29 2.1(9)
C28 C29 C30 C25 4.0(9)
C4 C29 C30 C25 -179.4(5)
C28 C29 C30 C21 -171.9(6)
C4 C29 C30 C21 4.8(9)
O3 C13 C31 C32 -89.5(7)
C14 C13 C31 C32 155.9(6)
C12 C13 C31 C32 28.7(9)
O3 C13 C31 C40 82.9(7)
C14 C13 C31 C40 -31.7(8)
C12 C13 C31 C40 -158.9(6)
C40 C31 C32 C33 -1.3(10)
C13 C31 C32 C33 171.0(6)
C31 C32 C33 C34 -1.0(11)
C32 C33 C34 C35 0.5(11)
C33 C34 C35 C36 -174.9(7)
C33 C34 C35 C40 2.3(11)
C34 C35 C36 C37 177.9(7)
C40 C35 C36 C37 0.6(10)
C35 C36 C37 C38 0.5(11)
C36 C37 C38 C39 0.9(11)
C37 C38 C39 C40 -3.3(10)
C37 C38 C39 C15 -179.0(6)
O2 C15 C39 C38 68.9(7)
C16 C15 C39 C38 -49.8(9)
C14 C15 C39 C38 -175.3(6)
O2 C15 C39 C40 -106.8(6)
C16 C15 C39 C40 134.6(6)
C14 C15 C39 C40 9.1(8)
C38 C39 C40 C35 4.3(10)
C15 C39 C40 C35 -179.9(6)
C38 C39 C40 C31 -171.4(6)
C15 C39 C40 C31 4.3(10)
C36 C35 C40 C39 -3.0(10)
C34 C35 C40 C39 179.6(6)
C36 C35 C40 C31 172.9(6)
C34 C35 C40 C31 -4.4(10)
C32 C31 C40 C39 179.8(7)
C13 C31 C40 C39 7.4(9)
C32 C31 C40 C35 4.0(10)
C13 C31 C40 C35 -168.4(6)
C67 O51 C52 C71 179.7(5)
C67 O51 C52 C51 -50.0(5)
C67 O51 C52 C53 57.3(5)
C68 C51 C52 O51 32.7(6)
C68 C51 C52 C71 155.9(6)
C68 C51 C52 C53 -71.8(6)
O51 C52 C53 C54 77.6(6)
C71 C52 C53 C54 -41.9(8)
C51 C52 C53 C54 -177.9(5)
O51 C52 C53 C66 -34.4(5)
C71 C52 C53 C66 -154.0(5)
C51 C52 C53 C66 70.0(6)
C65 O52 C54 C79 -173.5(5)
C65 O52 C54 C53 -50.8(5)
C65 O52 C54 C55 56.1(5)
C52 C53 C54 O52 -84.7(6)
C66 C53 C54 O52 26.8(6)
C52 C53 C54 C79 34.5(8)
C66 C53 C54 C79 146.0(5)
C52 C53 C54 C55 169.1(5)
C66 C53 C54 C55 -79.4(6)
O52 C54 C55 C56 71.4(6)
C79 C54 C55 C56 -51.2(9)
C53 C54 C55 C56 178.2(5)
O52 C54 C55 C64 -37.9(5)
C79 C54 C55 C64 -160.5(6)
C53 C54 C55 C64 68.9(6)
C63 O53 C56 C57 52.6(5)
C63 O53 C56 C55 -56.9(5)
C64 C55 C56 O53 35.4(5)
C54 C55 C56 O53 -73.9(7)
C64 C55 C56 C57 -69.5(6)
C54 C55 C56 C57 -178.8(6)
O53 C56 C57 C62 -33.7(6)
C55 C56 C57 C62 73.4(6)
O53 C56 C57 C58 145.0(7)
C55 C56 C57 C58 -108.0(8)
C62 C57 C58 C59 -3.4(10)
C56 C57 C58 C59 178.1(7)
C57 C58 C59 C60 1.3(11)
C58 C59 C60 C61 -1.1(11)
C59 C60 C61 C62 2.9(11)
C60 C61 C62 C57 -5.2(11)
C60 C61 C62 C63 -179.3(7)
C58 C57 C62 C61 5.5(11)
C56 C57 C62 C61 -175.6(6)
C58 C57 C62 C63 -178.9(6)
C56 C57 C62 C63 0.0(7)
C56 O53 C63 C81 178.9(5)
C56 O53 C63 C62 -52.8(5)
C56 O53 C63 C64 55.3(5)
C61 C62 C63 O53 -152.3(8)
C57 C62 C63 O53 32.8(6)
C61 C62 C63 C81 -29.4(11)
C57 C62 C63 C81 155.8(6)
C61 C62 C63 C64 102.9(9)
C57 C62 C63 C64 -71.9(6)
O53 C63 C64 C65 78.8(6)
C81 C63 C64 C65 -42.6(7)
C62 C63 C64 C65 -177.5(5)
O53 C63 C64 C55 -33.2(6)
C81 C63 C64 C55 -154.5(5)
C62 C63 C64 C55 70.6(6)
C56 C55 C64 C63 -0.7(6)
C54 C55 C64 C63 126.2(5)
C56 C55 C64 C65 -120.7(5)
C54 C55 C64 C65 6.2(6)
C54 O52 C65 C89 -173.9(5)
C54 O52 C65 C66 56.1(5)
C54 O52 C65 C64 -51.6(5)
C63 C64 C65 O52 -84.8(6)
C55 C64 C65 O52 27.1(6)
C63 C64 C65 C89 33.4(7)
C55 C64 C65 C89 145.3(5)
C63 C64 C65 C66 168.1(5)
C55 C64 C65 C66 -79.9(5)
O52 C65 C66 C67 70.9(6)
C89 C65 C66 C67 -50.7(8)
C64 C65 C66 C67 178.4(5)
O52 C65 C66 C53 -37.9(5)
C89 C65 C66 C53 -159.6(5)
C64 C65 C66 C53 69.5(5)
C52 C53 C66 C65 126.7(5)
C54 C53 C66 C65 6.5(6)
C52 C53 C66 C67 -0.5(6)
C54 C53 C66 C67 -120.7(5)
C52 O51 C67 C68 49.8(5)
C52 O51 C67 C66 -58.7(5)
C65 C66 C67 O51 -72.7(6)
C53 C66 C67 O51 36.3(6)
C65 C66 C67 C68 -179.2(5)
C53 C66 C67 C68 -70.2(5)
C52 C51 C68 C67 -1.1(7)
O51 C67 C68 C51 -31.6(7)
C66 C67 C68 C51 75.2(6)
O51 C52 C71 C72 91.0(7)
C51 C52 C71 C72 -27.3(10)
C53 C52 C71 C72 -155.2(6)
O51 C52 C71 C80 -87.1(7)
C51 C52 C71 C80 154.6(6)
C53 C52 C71 C80 26.8(9)
C80 C71 C72 C73 2.3(11)
C52 C71 C72 C73 -175.7(6)
C71 C72 C73 C74 1.5(11)
C72 C73 C74 C75 -3.0(11)
C73 C74 C75 C76 179.0(7)
C73 C74 C75 C80 0.7(11)
C74 C75 C76 C77 -176.9(7)
C80 C75 C76 C77 1.4(10)
C75 C76 C77 C78 -3.2(11)
C76 C77 C78 C79 0.8(11)
C77 C78 C79 C80 3.2(10)
C77 C78 C79 C54 179.3(6)
O52 C54 C79 C78 -73.0(7)
C53 C54 C79 C78 171.5(6)
C55 C54 C79 C78 46.0(9)
O52 C54 C79 C80 102.9(7)
C53 C54 C79 C80 -12.5(9)
C55 C54 C79 C80 -138.0(6)
C74 C75 C80 C71 3.0(10)
C76 C75 C80 C71 -175.3(6)
C74 C75 C80 C79 -179.1(6)
C76 C75 C80 C79 2.6(10)
C72 C71 C80 C75 -4.5(10)
C52 C71 C80 C75 173.6(6)
C72 C71 C80 C79 177.7(7)
C52 C71 C80 C79 -4.2(10)
C78 C79 C80 C75 -4.9(10)
C54 C79 C80 C75 179.0(6)
C78 C79 C80 C71 172.9(7)
C54 C79 C80 C71 -3.2(10)
O53 C63 C81 C82 86.8(7)
C62 C63 C81 C82 -30.0(9)
C64 C63 C81 C82 -157.9(6)
O53 C63 C81 C90 -88.0(7)
C62 C63 C81 C90 155.2(6)
C64 C63 C81 C90 27.3(8)
C90 C81 C82 C83 -0.8(9)
C63 C81 C82 C83 -175.5(6)
C81 C82 C83 C84 2.6(10)
C82 C83 C84 C85 -0.5(10)
C83 C84 C85 C86 173.5(6)
C83 C84 C85 C90 -3.4(10)
C84 C85 C86 C87 -176.2(6)
C90 C85 C86 C87 0.6(9)
C85 C86 C87 C88 -2.0(9)
C86 C87 C88 C89 0.0(10)
C87 C88 C89 C90 3.2(9)
C87 C88 C89 C65 179.7(5)
O52 C65 C89 C88 -70.6(7)
C66 C65 C89 C88 48.2(8)
C64 C65 C89 C88 174.2(5)
O52 C65 C89 C90 105.7(6)
C66 C65 C89 C90 -135.4(6)
C64 C65 C89 C90 -9.4(8)
C84 C85 C90 C89 179.5(6)
C86 C85 C90 C89 2.6(9)
C84 C85 C90 C81 5.0(9)
C86 C85 C90 C81 -171.9(6)
C88 C89 C90 C85 -4.5(9)
C65 C89 C90 C85 179.1(5)
C88 C89 C90 C81 169.8(6)
C65 C89 C90 C81 -6.7(9)
C82 C81 C90 C85 -2.9(9)
C63 C81 C90 C85 171.9(5)
C82 C81 C90 C89 -177.3(6)
C63 C81 C90 C89 -2.4(9)
